data_4324686
loop_
_publ_author_name
'M. Angeles Alvarez'
'M. Esther Garc\'ia'
'Daniel Garc\'ia-Viv\'o'
'Alberto Ramos'
'Miguel A. Ruiz'

_publ_section_title
;
 Mild P4 Activation To Give an Anionic Diphosphorus Complex with a Dual
 Binding Ability at a Single P Site
;
_journal_name_full 'Inorganic Chemistry'
_journal_page_first 2064
_journal_page_last 2066
_journal_paper_doi 10.1021/ic102407s
_journal_volume 50
_journal_year 2011
_chemical_compound_source 'synthesis as described'
_chemical_formula_moiety 'C25 H35 Mo2 O2 P3'
_chemical_formula_sum 'C25 H35 Mo2 O2 P3'
_chemical_formula_weight 652.32
_chemical_name_systematic
;
 ?
;
_space_group_IT_number 14
_symmetry_cell_setting monoclinic
_symmetry_Int_Tables_number 14
_symmetry_space_group_name_Hall '-P 2ybc'
_symmetry_space_group_name_H-M 'P 1 21/c 1'
_atom_sites_solution_hydrogens geom
_atom_sites_solution_primary direct
_atom_sites_solution_secondary difmap
_audit_conform_dict_location ftp://ftp.iucr.org/pub/cif_core.dic
_audit_conform_dict_name cif_core.dic
_audit_conform_dict_version 2.4
_audit_creation_method 'WinGX routine CIF_UPDATE'
_cell_angle_alpha 90
_cell_angle_beta 105.256(2)
_cell_angle_gamma 90
_cell_formula_units_Z 4
_cell_length_a 14.6897(8)
_cell_length_b 13.9933(8)
_cell_length_c 13.1847(7)
_cell_measurement_reflns_used 1962
_cell_measurement_temperature 100.0(1)
_cell_measurement_theta_max 25.92
_cell_measurement_theta_min 2.82
_cell_measurement_wavelength 0.71073
_cell_volume 2614.7(3)
_computing_cell_refinement 'BRUKER APEX'
_computing_data_collection 'BRUKER APEX'
_computing_molecular_graphics 'Ortep-3 for Windows (Farrugia, 1997)'
_computing_publication_material 'WinGX publication routines (Farrugia, 1999)'
_computing_structure_refinement 'SHELXL-97 (Sheldrick, 2008)'
_computing_structure_solution 'SHELXL-97 (Sheldrick, 2008)'
_diffrn_ambient_temperature 100.0(1)
_diffrn_measured_fraction_theta_full 0.994
_diffrn_measured_fraction_theta_max 0.994
_diffrn_measurement_device 'four-circle diffractometer'
_diffrn_measurement_device_type 'BRUKER APPEX-II CCD'
_diffrn_measurement_method 'omega/phi scans'
_diffrn_radiation_monochromator graphite
_diffrn_radiation_probe x-ray
_diffrn_radiation_source 'fine-focus sealed tube'
_diffrn_radiation_type MoK\a
_diffrn_radiation_wavelength 0.71073
_diffrn_reflns_av_R_equivalents 0.0780
_diffrn_reflns_av_sigmaI/netI 0.0512
_diffrn_reflns_limit_h_max 17
_diffrn_reflns_limit_h_min -18
_diffrn_reflns_limit_k_max 17
_diffrn_reflns_limit_k_min 0
_diffrn_reflns_limit_l_max 16
_diffrn_reflns_limit_l_min 0
_diffrn_reflns_number 76857
_diffrn_reflns_theta_full 26.44
_diffrn_reflns_theta_max 26.44
_diffrn_reflns_theta_min 1.44
_exptl_absorpt_coefficient_mu 1.163
_exptl_absorpt_correction_T_max 0.862017
_exptl_absorpt_correction_T_min 0.684591
_exptl_absorpt_correction_type multi-scan
_exptl_absorpt_process_details 'BRUKER Sadabs'
_exptl_crystal_colour orange
_exptl_crystal_density_diffrn 1.657
_exptl_crystal_description plate
_exptl_crystal_F_000 1320
_exptl_crystal_size_max 0.22
_exptl_crystal_size_mid 0.2
_exptl_crystal_size_min 0.07
_refine_diff_density_max 0.620
_refine_diff_density_min -0.796
_refine_diff_density_rms 0.158
_refine_ls_extinction_method none
_refine_ls_goodness_of_fit_ref 1.056
_refine_ls_hydrogen_treatment constr
_refine_ls_matrix_type full
_refine_ls_number_parameters 290
_refine_ls_number_reflns 5362
_refine_ls_number_restraints 0
_refine_ls_restrained_S_all 1.056
_refine_ls_R_factor_all 0.0541
_refine_ls_R_factor_gt 0.0409
_refine_ls_shift/su_max 0.001
_refine_ls_shift/su_mean 0
_refine_ls_structure_factor_coef Fsqd
_refine_ls_weighting_details 'calc w=1/[\s^2^(Fo^2^)+(0.0284P)^2^+4.8790P] where P=(Fo^2^+2Fc^2^)/3'
_refine_ls_weighting_scheme calc
_refine_ls_wR_factor_gt 0.0848
_refine_ls_wR_factor_ref 0.0891
_reflns_number_gt 4672
_reflns_number_total 5362
_reflns_threshold_expression >2\s(I)
_cod_data_source_file ic102407s_si_002_1.cif
_cod_data_source_block compound3
_cod_original_cell_volume 2614.7(2)
_cod_database_code 4324686

loop_
_symmetry_equiv_pos_as_xyz
'x, y, z'
'-x, y+1/2, -z+1/2'
'-x, -y, -z'
'x, -y-1/2, z-1/2'

loop_
_atom_site_label
_atom_site_type_symbol
_atom_site_fract_x
_atom_site_fract_y
_atom_site_fract_z
_atom_site_U_iso_or_equiv
_atom_site_adp_type
_atom_site_occupancy
_atom_site_symmetry_multiplicity
_atom_site_calc_flag
_atom_site_refinement_flags
Mo1 Mo 0.36215(2) 0.17797(2) 0.28497(2) 0.00997(7) Uani 1 1 d .
Mo2 Mo 0.29016(2) -0.00604(2) 0.17309(2) 0.01022(7) Uani 1 1 d .
P1 P 0.23032(6) 0.08098(6) 0.30419(7) 0.00991(18) Uani 1 1 d .
P2 P 0.43883(6) 0.01600(6) 0.32191(7) 0.01304(19) Uani 1 1 d .
P3 P 0.43352(6) 0.08006(6) 0.17770(7) 0.01220(19) Uani 1 1 d .
O1 O 0.21683(17) 0.26814(17) 0.09245(19) 0.0194(6) Uani 1 1 d .
O2 O 0.34660(18) -0.19699(17) 0.2932(2) 0.0222(6) Uani 1 1 d .
C1 C 0.2700(2) 0.2287(2) 0.1602(3) 0.0143(7) Uani 1 1 d .
C2 C 0.3286(2) -0.1214(3) 0.2539(3) 0.0145(7) Uani 1 1 d .
C3 C 0.5324(2) 0.0773(3) 0.1178(3) 0.0157(8) Uani 1 1 d .
H3A H 0.5824 0.1171 0.1576 0.024 Uiso 1 1 calc R
H3B H 0.512 0.1006 0.0469 0.024 Uiso 1 1 calc R
H3C H 0.5548 0.0129 0.1175 0.024 Uiso 1 1 calc R
C4 C 0.4335(2) 0.3245(2) 0.3089(3) 0.0181(8) Uani 1 1 d .
H4 H 0.4393 0.3599 0.2512 0.022 Uiso 1 1 calc R
C5 C 0.5001(2) 0.2586(3) 0.3669(3) 0.0189(8) Uani 1 1 d .
H5 H 0.5573 0.2425 0.3536 0.023 Uiso 1 1 calc R
C6 C 0.4645(3) 0.2210(3) 0.4491(3) 0.0195(8) Uani 1 1 d .
H6 H 0.4946 0.1767 0.4993 0.023 Uiso 1 1 calc R
C7 C 0.3758(3) 0.2627(2) 0.4412(3) 0.0189(8) Uani 1 1 d .
H7 H 0.337 0.2501 0.4851 0.023 Uiso 1 1 calc R
C8 C 0.3554(3) 0.3272(2) 0.3551(3) 0.0172(8) Uani 1 1 d .
H8 H 0.3013 0.3643 0.3328 0.021 Uiso 1 1 calc R
C9 C 0.1380(3) -0.0059(3) 0.0604(3) 0.0233(9) Uani 1 1 d .
H9 H 0.0874 0.0196 0.0814 0.028 Uiso 1 1 calc R
C10 C 0.1709(3) -0.1005(3) 0.0762(3) 0.0230(9) Uani 1 1 d .
H10 H 0.146 -0.1485 0.1096 0.028 Uiso 1 1 calc R
C11 C 0.2489(3) -0.1096(3) 0.0321(3) 0.0200(8) Uani 1 1 d .
H11 H 0.284 -0.1647 0.031 0.024 Uiso 1 1 calc R
C12 C 0.2634(3) -0.0207(3) -0.0093(3) 0.0183(8) Uani 1 1 d .
H12 H 0.3105 -0.0066 -0.0422 0.022 Uiso 1 1 calc R
C13 C 0.1954(3) 0.0438(3) 0.0068(3) 0.0197(8) Uani 1 1 d .
H13 H 0.1891 0.1075 -0.014 0.024 Uiso 1 1 calc R
C14 C 0.1120(2) 0.1392(2) 0.2580(3) 0.0119(7) Uani 1 1 d .
H14 H 0.105 0.157 0.1845 0.014 Uiso 1 1 calc R
C15 C 0.0263(2) 0.0766(2) 0.2587(3) 0.0148(7) Uani 1 1 d .
H15A H 0.0285 0.0185 0.2193 0.018 Uiso 1 1 calc R
H15B H 0.0287 0.0589 0.3305 0.018 Uiso 1 1 calc R
C16 C -0.0655(2) 0.1290(3) 0.2105(3) 0.0185(8) Uani 1 1 d .
H16A H -0.0702 0.142 0.137 0.022 Uiso 1 1 calc R
H16B H -0.1182 0.0886 0.214 0.022 Uiso 1 1 calc R
C17 C -0.0708(2) 0.2222(3) 0.2673(3) 0.0188(8) Uani 1 1 d .
H17A H -0.0731 0.2088 0.3388 0.023 Uiso 1 1 calc R
H17B H -0.1281 0.2559 0.2322 0.023 Uiso 1 1 calc R
C18 C 0.0143(2) 0.2853(3) 0.2694(3) 0.0190(8) Uani 1 1 d .
H18A H 0.0115 0.3423 0.3103 0.023 Uiso 1 1 calc R
H18B H 0.0123 0.305 0.1983 0.023 Uiso 1 1 calc R
C19 C 0.1068(2) 0.2327(2) 0.3170(3) 0.0160(8) Uani 1 1 d .
H19A H 0.1117 0.2187 0.3903 0.019 Uiso 1 1 calc R
H19B H 0.1594 0.2734 0.314 0.019 Uiso 1 1 calc R
C20 C 0.2216(2) 0.0253(2) 0.4298(3) 0.0115(7) Uani 1 1 d .
H20 H 0.1763 0.0638 0.4552 0.014 Uiso 1 1 calc R
C21 C 0.1809(2) -0.0766(2) 0.4131(3) 0.0143(7) Uani 1 1 d .
H21A H 0.123 -0.0761 0.3569 0.017 Uiso 1 1 calc R
H21B H 0.2255 -0.1182 0.392 0.017 Uiso 1 1 calc R
C22 C 0.1608(3) -0.1159(3) 0.5135(3) 0.0187(8) Uani 1 1 d .
H22A H 0.1125 -0.0774 0.5318 0.022 Uiso 1 1 calc R
H22B H 0.1374 -0.1809 0.5014 0.022 Uiso 1 1 calc R
C23 C 0.2503(3) -0.1145(3) 0.6036(3) 0.0197(8) Uani 1 1 d .
H23A H 0.2357 -0.135 0.6678 0.024 Uiso 1 1 calc R
H23B H 0.2957 -0.1591 0.5888 0.024 Uiso 1 1 calc R
C24 C 0.2934(3) -0.0150(3) 0.6192(3) 0.0189(8) Uani 1 1 d .
H24A H 0.3519 -0.017 0.6745 0.023 Uiso 1 1 calc R
H24B H 0.2506 0.028 0.6414 0.023 Uiso 1 1 calc R
C25 C 0.3133(2) 0.0237(3) 0.5187(3) 0.0158(8) Uani 1 1 d .
H25A H 0.3595 -0.0165 0.4987 0.019 Uiso 1 1 calc R
H25B H 0.3389 0.0878 0.531 0.019 Uiso 1 1 calc R

loop_
_atom_site_aniso_label
_atom_site_aniso_U_11
_atom_site_aniso_U_22
_atom_site_aniso_U_33
_atom_site_aniso_U_23
_atom_site_aniso_U_13
_atom_site_aniso_U_12
Mo1 0.01039(14) 0.00910(14) 0.01107(15) -0.00160(12) 0.00399(12) -0.00115(11)
Mo2 0.01094(14) 0.00969(15) 0.00993(14) -0.00139(12) 0.00258(12) -0.00072(12)
P1 0.0104(4) 0.0095(4) 0.0099(4) -0.0001(3) 0.0028(4) 0.0003(3)
P2 0.0121(4) 0.0129(5) 0.0135(5) -0.0008(4) 0.0024(4) 0.0012(3)
P3 0.0120(4) 0.0115(5) 0.0139(5) -0.0011(4) 0.0048(4) 0.0001(3)
O1 0.0243(14) 0.0156(14) 0.0171(14) 0.0042(11) 0.0030(12) 0.0020(11)
O2 0.0255(15) 0.0147(14) 0.0251(15) 0.0038(11) 0.0041(12) 0.0019(11)
C1 0.0195(19) 0.0087(17) 0.0173(19) -0.0049(15) 0.0097(16) -0.0020(14)
C2 0.0131(17) 0.0174(19) 0.0125(18) -0.0028(15) 0.0026(14) 0.0010(14)
C3 0.0176(18) 0.0170(19) 0.0166(19) 0.0027(15) 0.0115(16) 0.0020(15)
C4 0.0224(19) 0.0133(18) 0.0192(19) -0.0042(15) 0.0066(17) -0.0089(15)
C5 0.0134(17) 0.020(2) 0.024(2) -0.0114(16) 0.0053(16) -0.0066(15)
C6 0.0213(19) 0.0152(19) 0.017(2) -0.0051(15) -0.0030(16) -0.0033(15)
C7 0.026(2) 0.0163(19) 0.0166(19) -0.0097(15) 0.0099(17) -0.0082(16)
C8 0.0170(18) 0.0094(17) 0.026(2) -0.0074(15) 0.0078(17) -0.0017(14)
C9 0.0130(18) 0.043(3) 0.0128(19) -0.0114(18) 0.0007(16) 0.0001(17)
C10 0.027(2) 0.027(2) 0.0124(19) -0.0025(16) 0.0013(17) -0.0170(17)
C11 0.030(2) 0.0121(19) 0.0149(19) -0.0075(15) 0.0000(17) -0.0004(16)
C12 0.0179(18) 0.027(2) 0.0114(18) -0.0016(16) 0.0071(16) -0.0051(15)
C13 0.027(2) 0.0132(19) 0.0129(19) -0.0001(15) -0.0050(16) -0.0013(16)
C14 0.0124(17) 0.0142(18) 0.0087(17) 0.0015(14) 0.0019(14) 0.0003(14)
C15 0.0137(17) 0.0147(18) 0.0158(18) -0.0037(15) 0.0036(16) 0.0009(14)
C16 0.0112(18) 0.023(2) 0.020(2) 0.0007(16) 0.0013(16) 0.0004(15)
C17 0.0117(17) 0.020(2) 0.025(2) 0.0020(16) 0.0053(16) 0.0042(14)
C18 0.0197(19) 0.017(2) 0.021(2) 0.0028(15) 0.0065(16) 0.0069(15)
C19 0.0126(17) 0.0140(19) 0.021(2) 0.0001(15) 0.0032(15) -0.0008(14)
C20 0.0129(17) 0.0107(18) 0.0115(17) -0.0007(13) 0.0043(14) -0.0009(13)
C21 0.0172(18) 0.0098(17) 0.0154(18) -0.0014(14) 0.0033(15) -0.0033(14)
C22 0.0209(19) 0.0159(19) 0.019(2) 0.0056(16) 0.0052(17) -0.0039(15)
C23 0.0198(19) 0.022(2) 0.018(2) 0.0117(17) 0.0055(17) 0.0017(15)
C24 0.0158(18) 0.025(2) 0.0135(19) 0.0051(16) 0.0005(16) -0.0015(16)
C25 0.0133(18) 0.0173(19) 0.0164(18) 0.0033(15) 0.0034(15) -0.0033(14)

loop_
_atom_type_symbol
_atom_type_description
_atom_type_scat_dispersion_real
_atom_type_scat_dispersion_imag
_atom_type_scat_source
C C 0.0033 0.0016 'International Tables Vol C Tables 4.2.6.8 and 6.1.1.4'
H H 0 0 'International Tables Vol C Tables 4.2.6.8 and 6.1.1.4'
Mo Mo -1.6832 0.6857 'International Tables Vol C Tables 4.2.6.8 and 6.1.1.4'
O O 0.0106 0.006 'International Tables Vol C Tables 4.2.6.8 and 6.1.1.4'
P P 0.1023 0.0942 'International Tables Vol C Tables 4.2.6.8 and 6.1.1.4'

loop_
_geom_angle_atom_site_label_1
_geom_angle_atom_site_label_2
_geom_angle_atom_site_label_3
_geom_angle
C1 Mo1 C4 88.94(13)
C1 Mo1 C8 85.16(13)
C4 Mo1 C8 36.49(12)
C1 Mo1 C5 122.56(14)
C4 Mo1 C5 35.72(13)
C8 Mo1 C5 59.73(13)
C1 Mo1 C7 115.71(13)
C4 Mo1 C7 59.61(13)
C8 Mo1 C7 35.61(12)
C5 Mo1 C7 58.81(13)
C1 Mo1 C6 143.60(13)
C4 Mo1 C6 59.16(13)
C8 Mo1 C6 58.94(13)
C5 Mo1 C6 35.30(13)
C7 Mo1 C6 34.78(12)
C1 Mo1 P3 91.41(10)
C4 Mo1 P3 109.74(9)
C8 Mo1 P3 145.95(9)
C5 Mo1 P3 95.07(9)
C7 Mo1 P3 149.22(9)
C6 Mo1 P3 114.44(9)
C1 Mo1 P1 84.06(10)
C4 Mo1 P1 146.59(9)
C8 Mo1 P1 110.21(9)
C5 Mo1 P1 147.55(10)
C7 Mo1 P1 94.43(9)
C6 Mo1 P1 112.26(9)
P3 Mo1 P1 103.07(3)
C1 Mo1 P2 131.31(10)
C4 Mo1 P2 127.91(9)
C8 Mo1 P2 143.53(10)
C5 Mo1 P2 93.21(10)
C7 Mo1 P2 110.82(9)
C6 Mo1 P2 84.74(9)
P3 Mo1 P2 50.07(3)
P1 Mo1 P2 78.79(3)
C1 Mo1 Mo2 79.83(10)
C4 Mo1 Mo2 157.17(9)
C8 Mo1 Mo2 157.84(9)
C5 Mo1 Mo2 142.43(9)
C7 Mo1 Mo2 143.22(9)
C6 Mo1 Mo2 136.18(9)
P3 Mo1 Mo2 51.38(2)
P1 Mo1 Mo2 52.29(2)
P2 Mo1 Mo2 53.73(2)
C2 Mo2 C10 84.01(14)
C2 Mo2 C11 84.05(14)
C10 Mo2 C11 35.94(13)
C2 Mo2 C9 116.29(15)
C10 Mo2 C9 35.32(14)
C11 Mo2 C9 58.91(13)
C2 Mo2 C12 115.98(14)
C10 Mo2 C12 58.68(13)
C11 Mo2 C12 34.94(12)
C9 Mo2 C12 58.15(12)
C2 Mo2 C13 140.32(13)
C10 Mo2 C13 58.55(13)
C11 Mo2 C13 58.28(13)
C9 Mo2 C13 35.00(13)
C12 Mo2 C13 34.63(13)
C2 Mo2 P3 106.04(10)
C10 Mo2 P3 146.56(10)
C11 Mo2 P3 112.09(10)
C9 Mo2 P3 134.28(10)
C12 Mo2 P3 88.83(9)
C13 Mo2 P3 99.94(10)
C2 Mo2 P1 97.63(10)
C10 Mo2 P1 108.36(10)
C11 Mo2 P1 144.14(10)
C9 Mo2 P1 89.30(9)
C12 Mo2 P1 140.46(9)
C13 Mo2 P1 105.84(9)
P3 Mo2 P1 101.90(3)
C2 Mo2 P2 66.99(10)
C10 Mo2 P2 150.98(10)
C11 Mo2 P2 133.47(10)
C9 Mo2 P2 167.19(9)
C12 Mo2 P2 132.98(9)
C13 Mo2 P2 148.67(9)
P3 Mo2 P2 49.69(3)
P1 Mo2 P2 77.92(3)
C2 Mo2 Mo1 115.40(10)
C10 Mo2 Mo1 151.81(11)
C11 Mo2 Mo1 155.96(10)
C9 Mo2 Mo1 117.65(10)
C12 Mo2 Mo1 121.32(9)
C13 Mo2 Mo1 104.25(9)
P3 Mo2 Mo1 50.97(2)
P1 Mo2 Mo1 51.51(2)
P2 Mo2 Mo1 53.10(2)
C20 P1 C14 101.27(15)
C20 P1 Mo1 124.64(11)
C14 P1 Mo1 114.85(11)
C20 P1 Mo2 122.59(11)
C14 P1 Mo2 117.43(11)
Mo1 P1 Mo2 76.19(3)
P3 P2 Mo1 61.94(3)
P3 P2 Mo2 61.95(3)
Mo1 P2 Mo2 73.17(3)
C3 P3 P2 122.81(12)
C3 P3 Mo1 141.91(12)
P2 P3 Mo1 67.99(4)
C3 P3 Mo2 140.04(12)
P2 P3 Mo2 68.36(4)
Mo1 P3 Mo2 77.65(3)
O1 C1 Mo1 172.5(3)
O2 C2 Mo2 172.5(3)
P3 C3 H3A 109.5
P3 C3 H3B 109.5
H3A C3 H3B 109.5
P3 C3 H3C 109.5
H3A C3 H3C 109.5
H3B C3 H3C 109.5
C5 C4 C8 107.6(3)
C5 C4 Mo1 73.5(2)
C8 C4 Mo1 72.10(19)
C5 C4 H4 126.2
C8 C4 H4 126.2
Mo1 C4 H4 120.1
C4 C5 C6 108.2(3)
C4 C5 Mo1 70.8(2)
C6 C5 Mo1 74.0(2)
C4 C5 H5 125.9
C6 C5 H5 125.9
Mo1 C5 H5 121
C7 C6 C5 108.1(3)
C7 C6 Mo1 71.6(2)
C5 C6 Mo1 70.7(2)
C7 C6 H6 126
C5 C6 H6 126
Mo1 C6 H6 123.3
C6 C7 C8 108.6(3)
C6 C7 Mo1 73.6(2)
C8 C7 Mo1 70.56(19)
C6 C7 H7 125.7
C8 C7 H7 125.7
Mo1 C7 H7 121.8
C7 C8 C4 107.4(3)
C7 C8 Mo1 73.8(2)
C4 C8 Mo1 71.41(19)
C7 C8 H8 126.3
C4 C8 H8 126.3
Mo1 C8 H8 120.3
C10 C9 C13 108.1(3)
C10 C9 Mo2 70.8(2)
C13 C9 Mo2 73.9(2)
C10 C9 H9 126
C13 C9 H9 126
Mo2 C9 H9 121.1
C9 C10 C11 107.9(3)
C9 C10 Mo2 73.9(2)
C11 C10 Mo2 72.5(2)
C9 C10 H10 126.1
C11 C10 H10 126.1
Mo2 C10 H10 119.4
C12 C11 C10 107.6(3)
C12 C11 Mo2 73.8(2)
C10 C11 Mo2 71.5(2)
C12 C11 H11 126.2
C10 C11 H11 126.2
Mo2 C11 H11 120.3
C11 C12 C13 109.1(3)
C11 C12 Mo2 71.3(2)
C13 C12 Mo2 73.9(2)
C11 C12 H12 125.5
C13 C12 H12 125.5
Mo2 C12 H12 121
C12 C13 C9 107.4(3)
C12 C13 Mo2 71.5(2)
C9 C13 Mo2 71.1(2)
C12 C13 H13 126.3
C9 C13 H13 126.3
Mo2 C13 H13 122.8
C19 C14 C15 109.4(3)
C19 C14 P1 111.9(2)
C15 C14 P1 116.3(2)
C19 C14 H14 106.2
C15 C14 H14 106.2
P1 C14 H14 106.2
C16 C15 C14 111.2(3)
C16 C15 H15A 109.4
C14 C15 H15A 109.4
C16 C15 H15B 109.4
C14 C15 H15B 109.4
H15A C15 H15B 108
C17 C16 C15 111.3(3)
C17 C16 H16A 109.4
C15 C16 H16A 109.4
C17 C16 H16B 109.4
C15 C16 H16B 109.4
H16A C16 H16B 108
C16 C17 C18 111.0(3)
C16 C17 H17A 109.4
C18 C17 H17A 109.4
C16 C17 H17B 109.4
C18 C17 H17B 109.4
H17A C17 H17B 108
C17 C18 C19 111.4(3)
C17 C18 H18A 109.4
C19 C18 H18A 109.4
C17 C18 H18B 109.4
C19 C18 H18B 109.4
H18A C18 H18B 108
C18 C19 C14 111.1(3)
C18 C19 H19A 109.4
C14 C19 H19A 109.4
C18 C19 H19B 109.4
C14 C19 H19B 109.4
H19A C19 H19B 108
C25 C20 C21 108.9(3)
C25 C20 P1 115.6(2)
C21 C20 P1 112.0(2)
C25 C20 H20 106.6
C21 C20 H20 106.6
P1 C20 H20 106.6
C22 C21 C20 111.4(3)
C22 C21 H21A 109.4
C20 C21 H21A 109.4
C22 C21 H21B 109.4
C20 C21 H21B 109.4
H21A C21 H21B 108
C23 C22 C21 110.2(3)
C23 C22 H22A 109.6
C21 C22 H22A 109.6
C23 C22 H22B 109.6
C21 C22 H22B 109.6
H22A C22 H22B 108.1
C24 C23 C22 111.1(3)
C24 C23 H23A 109.4
C22 C23 H23A 109.4
C24 C23 H23B 109.4
C22 C23 H23B 109.4
H23A C23 H23B 108
C23 C24 C25 112.0(3)
C23 C24 H24A 109.2
C25 C24 H24A 109.2
C23 C24 H24B 109.2
C25 C24 H24B 109.2
H24A C24 H24B 107.9
C24 C25 C20 109.7(3)
C24 C25 H25A 109.7
C20 C25 H25A 109.7
C24 C25 H25B 109.7
C20 C25 H25B 109.7
H25A C25 H25B 108.2

loop_
_geom_bond_atom_site_label_1
_geom_bond_atom_site_label_2
_geom_bond_distance
Mo1 C1 1.967(4)
Mo1 C4 2.287(3)
Mo1 C8 2.296(3)
Mo1 C5 2.322(3)
Mo1 C7 2.339(3)
Mo1 C6 2.365(4)
Mo1 P3 2.3994(9)
Mo1 P1 2.4320(9)
Mo1 P2 2.5208(9)
Mo1 Mo2 3.0172(4)
Mo2 C2 1.934(4)
Mo2 C10 2.295(3)
Mo2 C11 2.309(3)
Mo2 C9 2.336(4)
Mo2 C12 2.341(4)
Mo2 C13 2.372(4)
Mo2 P3 2.4131(9)
Mo2 P1 2.4582(9)
Mo2 P2 2.5415(9)
P1 C20 1.865(3)
P1 C14 1.871(3)
P2 P3 2.0849(13)
P3 C3 1.827(3)
O1 C1 1.160(4)
O2 C2 1.177(4)
C3 H3A 0.96
C3 H3B 0.96
C3 H3C 0.96
C4 C5 1.414(5)
C4 C8 1.435(5)
C4 H4 0.93
C5 C6 1.422(5)
C5 H5 0.93
C6 C7 1.406(5)
C6 H6 0.93
C7 C8 1.418(5)
C7 H7 0.93
C8 H8 0.93
C9 C10 1.405(6)
C9 C13 1.416(5)
C9 H9 0.93
C10 C11 1.420(5)
C10 H10 0.93
C11 C12 1.396(5)
C11 H11 0.93
C12 C13 1.403(5)
C12 H12 0.93
C13 H13 0.93
C14 C19 1.534(5)
C14 C15 1.536(4)
C14 H14 0.98
C15 C16 1.519(5)
C15 H15A 0.97
C15 H15B 0.97
C16 C17 1.517(5)
C16 H16A 0.97
C16 H16B 0.97
C17 C18 1.524(5)
C17 H17A 0.97
C17 H17B 0.97
C18 C19 1.527(5)
C18 H18A 0.97
C18 H18B 0.97
C19 H19A 0.97
C19 H19B 0.97
C20 C25 1.535(5)
C20 C21 1.539(4)
C20 H20 0.98
C21 C22 1.533(5)
C21 H21A 0.97
C21 H21B 0.97
C22 C23 1.524(5)
C22 H22A 0.97
C22 H22B 0.97
C23 C24 1.521(5)
C23 H23A 0.97
C23 H23B 0.97
C24 C25 1.528(5)
C24 H24A 0.97
C24 H24B 0.97
C25 H25A 0.97
C25 H25B 0.97
